data_7707680
loop_
_publ_author_name
'Scattolin, Thomas'
'Voloshkin, Vladislav A.'
'Martynova, Ekaterina'
'Vanden Broeck, Sofie M. P.'
'Beli\<s, Marek'
'Cazin, Catherine S. J.'
'Nolan, Steven P.'

_publ_section_title
;
 Synthesis and catalytic activity of palladium complexes bearing
 <i>N</i>-heterocyclic carbenes (NHCs) and
 1,4,7-triaza-9-phosphatricyclo[5.3.2.1]tridecane (CAP) ligands.
;
_journal_issue 27
_journal_name_full 'Dalton transactions (Cambridge, England : 2003)'
_journal_page_first 9491
_journal_page_last 9499
_journal_paper_doi 10.1039/d1dt01716k
_journal_volume 50
_journal_year 2021
_chemical_formula_moiety 'C14 H23 Cl2 N4 P Pd'
_chemical_formula_sum 'C14 H23 Cl2 N4 P Pd'
_chemical_formula_weight 455.63
_chemical_name_systematic VL400
_space_group_crystal_system orthorhombic
_space_group_IT_number 61
_space_group_name_Hall '-P 2ac 2ab'
_space_group_name_H-M_alt 'P b c a'
_atom_sites_solution_hydrogens geom
_atom_sites_solution_primary dual
_audit_creation_date 2021-03-16
_audit_creation_method
;
Olex2 1.3
(compiled 2020.11.12 svn.r5f609507 for OlexSys, GUI svn.r6226)
;
_audit_update_record
;
2021-05-17 deposited with the CCDC.	2021-06-14 downloaded from the CCDC.
;
_cell_angle_alpha 90
_cell_angle_beta 90
_cell_angle_gamma 90
_cell_formula_units_Z 8
_cell_length_a 15.4158(3)
_cell_length_b 12.2045(2)
_cell_length_c 18.2376(4)
_cell_measurement_reflns_used 11388
_cell_measurement_temperature 100.0(1)
_cell_measurement_theta_max 73.6150
_cell_measurement_theta_min 4.8330
_cell_volume 3431.26(12)
_computing_cell_refinement 'CrysAlisPro 1.171.40.67a (Rigaku OD, 2019)'
_computing_data_collection 'CrysAlisPro 1.171.40.67a (Rigaku OD, 2019)'
_computing_data_reduction 'CrysAlisPro 1.171.40.67a (Rigaku OD, 2019)'
_computing_molecular_graphics 'Olex2 1.3 (Dolomanov et al., 2009)'
_computing_publication_material 'Olex2 1.3 (Dolomanov et al., 2009)'
_computing_structure_refinement 'SHELXL 2018/3 (Sheldrick, 2015)'
_computing_structure_solution 'SHELXT 2018/2 (Sheldrick, 2018)'
_diffrn_ambient_environment N~2~
_diffrn_ambient_temperature 100.0(1)
_diffrn_detector 'CCD plate'
_diffrn_detector_area_resol_mean 10.4839
_diffrn_detector_type Atlas
_diffrn_measured_fraction_theta_full 1.000
_diffrn_measured_fraction_theta_max 0.986
_diffrn_measurement_details
;
List of Runs (angles in degrees, time in seconds):

  # Type    Start    End  Width  t~exp~   \w     \q     \k     \f   Frames
#--------------------------------------------------------------------------
  1  \w   -130.00  46.00   1.00    1.00    --  -41.68   0.00 -90.00  176
  2  \w    -87.00  -6.00   1.00    1.00    --  -41.68 125.00 -90.00   81
  3  \w     23.00 107.00   1.00    2.60    --  106.01 -94.00  60.00   84
  4  \w    103.00 178.00   1.00    2.60    --  106.01  77.00 -60.00   75
  5  \w     33.00 112.00   1.00    2.60    --  106.01-125.00   0.00   79
  6  \w    103.00 178.00   1.00    2.60    --  106.01  77.00-120.00   75
  7  \w     34.00 135.00   1.00    2.60    --  106.01 -61.00 120.00  101
  8  \w   -115.00 -14.00   1.00    1.00    --  -41.68 -57.00-180.00  101
  9  \w     14.00 115.00   1.00    1.00    --   41.68  57.00 120.00  101
 10  \w     78.00 178.00   1.00    2.60    --  106.01  30.00-180.00  100
 11  \w     78.00 176.00   1.00    2.60    --  106.01  30.00 -90.00   98
 12  \w     53.00 178.00   1.00    2.60    --  106.01  15.00  90.00  125
;
_diffrn_measurement_device 'four-circle diffractometer'
_diffrn_measurement_device_type 'SuperNova, Dual, Cu at home/near, Atlas'
_diffrn_measurement_method '\w scans'
_diffrn_orient_matrix_type 'CrysAlisPro convention (1999,Acta A55,543-557)'
_diffrn_orient_matrix_UB_11 0.0764226000
_diffrn_orient_matrix_UB_12 0.0613776000
_diffrn_orient_matrix_UB_13 0.0355150000
_diffrn_orient_matrix_UB_21 -0.0565799000
_diffrn_orient_matrix_UB_22 0.1038426000
_diffrn_orient_matrix_UB_23 0.0064035000
_diffrn_orient_matrix_UB_31 -0.0307789000
_diffrn_orient_matrix_UB_32 -0.0371889000
_diffrn_orient_matrix_UB_33 0.0763656000
_diffrn_radiation_monochromator mirror
_diffrn_radiation_probe x-ray
_diffrn_radiation_type 'Cu K\a'
_diffrn_radiation_wavelength 1.54184
_diffrn_reflns_av_R_equivalents 0.0364
_diffrn_reflns_av_unetI/netI 0.0196
_diffrn_reflns_Laue_measured_fraction_full 1.000
_diffrn_reflns_Laue_measured_fraction_max 0.986
_diffrn_reflns_limit_h_max 19
_diffrn_reflns_limit_h_min -19
_diffrn_reflns_limit_k_max 15
_diffrn_reflns_limit_k_min -14
_diffrn_reflns_limit_l_max 22
_diffrn_reflns_limit_l_min -17
_diffrn_reflns_number 23954
_diffrn_reflns_point_group_measured_fraction_full 1.000
_diffrn_reflns_point_group_measured_fraction_max 0.986
_diffrn_reflns_theta_full 67.684
_diffrn_reflns_theta_max 74.054
_diffrn_reflns_theta_min 4.850
_diffrn_source 'micro-focus sealed X-ray tube'
_diffrn_source_type 'SuperNova (Cu) X-ray Source'
_exptl_absorpt_coefficient_mu 12.480
_exptl_absorpt_correction_T_max 1.000
_exptl_absorpt_correction_T_min 0.585
_exptl_absorpt_correction_type gaussian
_exptl_absorpt_process_details
;
CrysAlisPro 1.171.40.67a (Rigaku Oxford Diffraction, 2019)
Numerical absorption correction based on gaussian integration over
			a multifaceted crystal model
Empirical absorption correction using spherical harmonics,
 implemented in SCALE3 ABSPACK scaling algorithm.
;
_exptl_crystal_colour 'clear orange'
_exptl_crystal_colour_lustre clear
_exptl_crystal_colour_primary orange
_exptl_crystal_density_diffrn 1.764
_exptl_crystal_description irregular
_exptl_crystal_F_000 1840
_exptl_crystal_preparation Synthesis
_exptl_crystal_recrystallization_method 'Pentane diffusion in DCM'
_exptl_crystal_size_max 0.202
_exptl_crystal_size_mid 0.108
_exptl_crystal_size_min 0.104
_refine_diff_density_max 0.390
_refine_diff_density_min -0.570
_refine_diff_density_rms 0.068
_refine_ls_extinction_method none
_refine_ls_goodness_of_fit_ref 1.057
_refine_ls_hydrogen_treatment constr
_refine_ls_matrix_type full
_refine_ls_number_parameters 199
_refine_ls_number_reflns 3440
_refine_ls_number_restraints 0
_refine_ls_restrained_S_all 1.057
_refine_ls_R_factor_all 0.0237
_refine_ls_R_factor_gt 0.0204
_refine_ls_shift/su_max 0.003
_refine_ls_shift/su_mean 0.000
_refine_ls_structure_factor_coef Fsqd
_refine_ls_weighting_details 'w=1/[\s^2^(Fo^2^)+(0.0285P)^2^+0.6372P] where P=(Fo^2^+2Fc^2^)/3'
_refine_ls_weighting_scheme calc
_refine_ls_wR_factor_gt 0.0499
_refine_ls_wR_factor_ref 0.0515
_reflns_Friedel_coverage 0.000
_reflns_number_gt 3120
_reflns_number_total 3440
_reflns_threshold_expression 'I > 2\s(I)'
_cod_data_source_file d1dt01716k2.cif
_cod_data_source_block vl400
_cod_depositor_comments 'Adding full bibliography for 7707679--7707680.cif.'
_cod_database_code 7707680
_shelx_shelxl_version_number 2018/3
_chemical_oxdiff_formula 'C14 H23 Cl2 N4 P Pd'
_shelx_space_group_comment
;
The symmetry employed for this shelxl refinement is uniquely defined
by the following loop, which should always be used as a source of
symmetry information in preference to the above space-group names.
They are only intended as comments.
;
_reflns_odcompleteness_completeness 99.97
_reflns_odcompleteness_iscentric 1
_reflns_odcompleteness_theta 66.97
_olex2_refinement_description
;
1. Fixed Uiso
 At 1.2 times of:
  All C(H) groups, All C(H,H) groups
2.a Secondary CH2 refined with riding coordinates:
 C4(H4A,H4B), C3(H3A,H3B), C7(H7A,H7B), C1(H1A,H1B), C2(H2A,H2B), C5(H5A,H5B),
 C9(H9A,H9B), C6(H6A,H6B), C8(H8A,H8B)
2.b Aromatic/amide H refined with riding coordinates:
 C14(H14), C10(H10), C11(H11), C12(H12), C13(H13)
;
_olex2_date_sample_data_collection 2021-03-15
_olex2_exptl_crystal_mounting_method 'Little loop'
_olex2_submission_original_sample_id VL400
_olex2_submission_special_instructions 'No special instructions were received'
_oxdiff_exptl_absorpt_empirical_details
;
Empirical correction (ABSPACK) includes:
- Absorption correction using spherical harmonics
- Frame scaling
- B-factor correction
;
_oxdiff_exptl_absorpt_empirical_full_max 2.376
_oxdiff_exptl_absorpt_empirical_full_min 0.721

loop_
_space_group_symop_operation_xyz
'x, y, z'
'-x+1/2, -y, z+1/2'
'-x, y+1/2, -z+1/2'
'x+1/2, -y+1/2, -z'
'-x, -y, -z'
'x-1/2, y, -z-1/2'
'x, -y-1/2, z-1/2'
'-x-1/2, y-1/2, z'

loop_
_atom_site_label
_atom_site_type_symbol
_atom_site_fract_x
_atom_site_fract_y
_atom_site_fract_z
_atom_site_U_iso_or_equiv
_atom_site_adp_type
_atom_site_occupancy
_atom_site_site_symmetry_order
_atom_site_calc_flag
_atom_site_refinement_flags_posn
_atom_site_refinement_flags_adp
_atom_site_refinement_flags_occupancy
_atom_site_disorder_assembly
_atom_site_disorder_group
Pd1 Pd 0.37663(2) 0.49003(2) 0.58646(2) 0.01544(6) Uani 1 1 d . . . . .
Cl1 Cl 0.31918(3) 0.33555(4) 0.63988(3) 0.02045(10) Uani 1 1 d . . . . .
Cl2 Cl 0.43442(3) 0.64754(4) 0.53566(3) 0.02138(10) Uani 1 1 d . . . . .
P1 P 0.49447(3) 0.45950(4) 0.65518(3) 0.01612(10) Uani 1 1 d . . . . .
N4 N 0.25738(11) 0.51290(13) 0.52531(10) 0.0188(3) Uani 1 1 d . . . . .
N1 N 0.60810(10) 0.28656(14) 0.69380(10) 0.0203(3) Uani 1 1 d . . . . .
N3 N 0.66454(11) 0.52734(14) 0.68085(10) 0.0218(4) Uani 1 1 d . . . . .
N2 N 0.54001(11) 0.46162(14) 0.80433(10) 0.0206(3) Uani 1 1 d . . . . .
C4 C 0.61374(12) 0.27973(16) 0.77371(12) 0.0206(4) Uani 1 1 d . . . . .
H4A H 0.672367 0.304350 0.788518 0.025 Uiso 1 1 calc R U . . .
H4B H 0.608449 0.201682 0.787812 0.025 Uiso 1 1 calc R U . . .
C3 C 0.59515(12) 0.53381(17) 0.62866(12) 0.0209(4) Uani 1 1 d . . . . .
H3A H 0.615909 0.504079 0.581306 0.025 Uiso 1 1 calc R U . . .
H3B H 0.580584 0.611953 0.620863 0.025 Uiso 1 1 calc R U . . .
C7 C 0.65479(13) 0.58819(16) 0.74845(13) 0.0237(4) Uani 1 1 d . . . . .
H7A H 0.617432 0.652336 0.738120 0.028 Uiso 1 1 calc R U . . .
H7B H 0.712628 0.616745 0.762277 0.028 Uiso 1 1 calc R U . . .
C1 C 0.52629(12) 0.31195(15) 0.65948(12) 0.0194(4) Uani 1 1 d . . . . .
H1A H 0.480175 0.271761 0.686005 0.023 Uiso 1 1 calc R U . . .
H1B H 0.527747 0.283104 0.608755 0.023 Uiso 1 1 calc R U . . .
C2 C 0.47538(13) 0.49724(16) 0.75274(12) 0.0206(4) Uani 1 1 d . . . . .
H2A H 0.470769 0.578011 0.755880 0.025 Uiso 1 1 calc R U . . .
H2B H 0.418755 0.466438 0.767934 0.025 Uiso 1 1 calc R U . . .
C5 C 0.54710(13) 0.34524(17) 0.81824(12) 0.0227(4) Uani 1 1 d . . . . .
H5A H 0.489360 0.312079 0.809724 0.027 Uiso 1 1 calc R U . . .
H5B H 0.560858 0.335349 0.870848 0.027 Uiso 1 1 calc R U . . .
C14 C 0.21905(13) 0.61149(17) 0.52347(12) 0.0212(4) Uani 1 1 d . . . . .
H14 H 0.248048 0.672013 0.545201 0.025 Uiso 1 1 calc R U . . .
C9 C 0.68562(13) 0.32421(17) 0.65594(12) 0.0235(4) Uani 1 1 d . . . . .
H9A H 0.672181 0.328771 0.602947 0.028 Uiso 1 1 calc R U . . .
H9B H 0.731136 0.267715 0.662009 0.028 Uiso 1 1 calc R U . . .
C10 C 0.21532(13) 0.42803(17) 0.49454(13) 0.0251(4) Uani 1 1 d . . . . .
H10 H 0.241490 0.357591 0.496147 0.030 Uiso 1 1 calc R U . . .
C6 C 0.61699(13) 0.52875(18) 0.81566(12) 0.0225(4) Uani 1 1 d . . . . .
H6A H 0.662963 0.481278 0.836339 0.027 Uiso 1 1 calc R U . . .
H6B H 0.602995 0.584646 0.853179 0.027 Uiso 1 1 calc R U . . .
C8 C 0.72377(12) 0.43497(18) 0.68000(12) 0.0232(4) Uani 1 1 d . . . . .
H8A H 0.748045 0.426211 0.729916 0.028 Uiso 1 1 calc R U . . .
H8B H 0.772585 0.453016 0.646863 0.028 Uiso 1 1 calc R U . . .
C11 C 0.13544(14) 0.4391(2) 0.46061(14) 0.0301(5) Uani 1 1 d . . . . .
H11 H 0.107819 0.377511 0.438910 0.036 Uiso 1 1 calc R U . . .
C12 C 0.09652(14) 0.5411(2) 0.45880(13) 0.0284(5) Uani 1 1 d . . . . .
H12 H 0.041769 0.550790 0.435798 0.034 Uiso 1 1 calc R U . . .
C13 C 0.13865(13) 0.62870(18) 0.49106(12) 0.0247(4) Uani 1 1 d . . . . .
H13 H 0.113045 0.699506 0.491056 0.030 Uiso 1 1 calc R U . . .

loop_
_atom_site_aniso_label
_atom_site_aniso_U_11
_atom_site_aniso_U_22
_atom_site_aniso_U_33
_atom_site_aniso_U_23
_atom_site_aniso_U_13
_atom_site_aniso_U_12
Pd1 0.01563(8) 0.01719(8) 0.01350(9) 0.00004(5) -0.00110(5) -0.00002(4)
Cl1 0.01758(19) 0.0215(2) 0.0222(3) 0.00370(18) 0.00048(18) -0.00206(15)
Cl2 0.0262(2) 0.0198(2) 0.0182(2) 0.00281(17) -0.00347(18) -0.00367(16)
P1 0.0158(2) 0.0183(2) 0.0142(2) 0.00046(18) -0.00173(18) -0.00094(16)
N4 0.0176(7) 0.0240(8) 0.0149(9) 0.0014(6) -0.0011(7) -0.0004(6)
N1 0.0188(7) 0.0226(8) 0.0195(9) 0.0003(7) -0.0026(7) 0.0021(6)
N3 0.0191(8) 0.0270(8) 0.0193(9) 0.0000(7) -0.0036(7) -0.0018(6)
N2 0.0224(8) 0.0240(8) 0.0152(9) -0.0017(7) -0.0028(7) 0.0006(6)
C4 0.0220(9) 0.0186(9) 0.0212(11) 0.0017(8) -0.0059(8) -0.0003(7)
C3 0.0194(9) 0.0237(9) 0.0196(11) 0.0026(8) -0.0018(8) -0.0052(7)
C7 0.0253(10) 0.0226(9) 0.0232(11) -0.0018(8) -0.0042(9) -0.0056(8)
C1 0.0205(8) 0.0186(9) 0.0191(10) -0.0022(8) -0.0026(8) 0.0002(7)
C2 0.0202(9) 0.0258(10) 0.0157(10) -0.0016(8) -0.0001(8) 0.0025(7)
C5 0.0236(9) 0.0261(10) 0.0185(10) 0.0052(8) 0.0005(8) -0.0013(8)
C14 0.0230(9) 0.0248(9) 0.0160(10) 0.0012(8) 0.0012(8) 0.0024(7)
C9 0.0190(9) 0.0294(10) 0.0222(11) -0.0019(8) 0.0005(8) 0.0043(8)
C10 0.0250(10) 0.0244(10) 0.0259(12) 0.0007(8) -0.0043(9) -0.0034(8)
C6 0.0259(10) 0.0250(10) 0.0167(11) -0.0052(8) -0.0052(8) 0.0002(8)
C8 0.0174(8) 0.0323(11) 0.0199(11) 0.0012(9) 0.0002(8) -0.0006(8)
C11 0.0273(10) 0.0336(12) 0.0293(13) 0.0063(10) -0.0076(10) -0.0089(9)
C12 0.0185(9) 0.0440(13) 0.0229(12) 0.0093(10) -0.0015(9) -0.0008(9)
C13 0.0228(9) 0.0311(11) 0.0202(11) 0.0066(9) 0.0032(9) 0.0069(8)

loop_
_atom_type_symbol
_atom_type_description
_atom_type_scat_dispersion_real
_atom_type_scat_dispersion_imag
_atom_type_scat_source
C C 0.0181 0.0091 'International Tables Vol C Tables 4.2.6.8 and 6.1.1.4'
H H 0.0000 0.0000 'International Tables Vol C Tables 4.2.6.8 and 6.1.1.4'
Cl Cl 0.3639 0.7018 'International Tables Vol C Tables 4.2.6.8 and 6.1.1.4'
N N 0.0311 0.0180 'International Tables Vol C Tables 4.2.6.8 and 6.1.1.4'
P P 0.2955 0.4335 'International Tables Vol C Tables 4.2.6.8 and 6.1.1.4'
Pd Pd 0.1215 3.9337 'International Tables Vol C Tables 4.2.6.8 and 6.1.1.4'

loop_
_exptl_crystal_face_index_h
_exptl_crystal_face_index_k
_exptl_crystal_face_index_l
_exptl_crystal_face_perp_dist
-1 -6 8 0.0970
-5 2 10 0.0669
-4 7 4 0.0588
0 6 -8 0.0892
5 -5 -7 0.0405
0 -1 12 0.0810
9 3 3 0.0431
0 2 -12 0.0840
-9 -3 -1 0.0482

loop_
_geom_angle_atom_site_label_1
_geom_angle_atom_site_label_2
_geom_angle_atom_site_label_3
_geom_angle
_geom_angle_site_symmetry_1
_geom_angle_site_symmetry_3
_geom_angle_publ_flag
Cl1 Pd1 Cl2 178.526(19) . . ?
P1 Pd1 Cl1 86.495(17) . . ?
P1 Pd1 Cl2 92.870(17) . . ?
N4 Pd1 Cl1 89.82(5) . . ?
N4 Pd1 Cl2 90.78(5) . . ?
N4 Pd1 P1 176.02(5) . . ?
C3 P1 Pd1 116.75(7) . . ?
C3 P1 C1 105.17(9) . . ?
C1 P1 Pd1 113.40(6) . . ?
C2 P1 Pd1 111.45(6) . . ?
C2 P1 C3 105.05(10) . . ?
C2 P1 C1 103.88(9) . . ?
C14 N4 Pd1 120.13(14) . . ?
C14 N4 C10 117.93(18) . . ?
C10 N4 Pd1 121.62(14) . . ?
C1 N1 C4 119.80(16) . . ?
C1 N1 C9 116.40(17) . . ?
C9 N1 C4 116.24(16) . . ?
C3 N3 C7 117.37(17) . . ?
C3 N3 C8 120.35(18) . . ?
C7 N3 C8 118.24(17) . . ?
C2 N2 C5 117.64(17) . . ?
C2 N2 C6 119.17(17) . . ?
C5 N2 C6 117.75(17) . . ?
N1 C4 H4A 108.0 . . ?
N1 C4 H4B 108.0 . . ?
N1 C4 C5 117.26(16) . . ?
H4A C4 H4B 107.2 . . ?
C5 C4 H4A 108.0 . . ?
C5 C4 H4B 108.0 . . ?
P1 C3 H3A 108.5 . . ?
P1 C3 H3B 108.5 . . ?
N3 C3 P1 115.01(15) . . ?
N3 C3 H3A 108.5 . . ?
N3 C3 H3B 108.5 . . ?
H3A C3 H3B 107.5 . . ?
N3 C7 H7A 107.7 . . ?
N3 C7 H7B 107.7 . . ?
N3 C7 C6 118.43(17) . . ?
H7A C7 H7B 107.1 . . ?
C6 C7 H7A 107.7 . . ?
C6 C7 H7B 107.7 . . ?
P1 C1 H1A 108.0 . . ?
P1 C1 H1B 108.0 . . ?
N1 C1 P1 117.07(13) . . ?
N1 C1 H1A 108.0 . . ?
N1 C1 H1B 108.0 . . ?
H1A C1 H1B 107.3 . . ?
P1 C2 H2A 108.2 . . ?
P1 C2 H2B 108.2 . . ?
N2 C2 P1 116.18(14) . . ?
N2 C2 H2A 108.2 . . ?
N2 C2 H2B 108.2 . . ?
H2A C2 H2B 107.4 . . ?
N2 C5 C4 117.99(17) . . ?
N2 C5 H5A 107.8 . . ?
N2 C5 H5B 107.8 . . ?
C4 C5 H5A 107.8 . . ?
C4 C5 H5B 107.8 . . ?
H5A C5 H5B 107.1 . . ?
N4 C14 H14 118.7 . . ?
N4 C14 C13 122.6(2) . . ?
C13 C14 H14 118.7 . . ?
N1 C9 H9A 108.0 . . ?
N1 C9 H9B 108.0 . . ?
N1 C9 C8 117.15(17) . . ?
H9A C9 H9B 107.3 . . ?
C8 C9 H9A 108.0 . . ?
C8 C9 H9B 108.0 . . ?
N4 C10 H10 118.7 . . ?
N4 C10 C11 122.7(2) . . ?
C11 C10 H10 118.7 . . ?
N2 C6 C7 117.42(18) . . ?
N2 C6 H6A 107.9 . . ?
N2 C6 H6B 107.9 . . ?
C7 C6 H6A 107.9 . . ?
C7 C6 H6B 107.9 . . ?
H6A C6 H6B 107.2 . . ?
N3 C8 C9 116.44(16) . . ?
N3 C8 H8A 108.2 . . ?
N3 C8 H8B 108.2 . . ?
C9 C8 H8A 108.2 . . ?
C9 C8 H8B 108.2 . . ?
H8A C8 H8B 107.3 . . ?
C10 C11 H11 120.5 . . ?
C12 C11 C10 119.0(2) . . ?
C12 C11 H11 120.5 . . ?
C11 C12 H12 120.6 . . ?
C11 C12 C13 118.9(2) . . ?
C13 C12 H12 120.6 . . ?
C14 C13 H13 120.6 . . ?
C12 C13 C14 118.9(2) . . ?
C12 C13 H13 120.6 . . ?

loop_
_geom_bond_atom_site_label_1
_geom_bond_atom_site_label_2
_geom_bond_distance
_geom_bond_site_symmetry_2
_geom_bond_publ_flag
Pd1 Cl1 2.2996(5) . ?
Pd1 Cl2 2.3124(5) . ?
Pd1 P1 2.2381(5) . ?
Pd1 N4 2.1683(17) . ?
P1 C3 1.861(2) . ?
P1 C1 1.8681(19) . ?
P1 C2 1.861(2) . ?
N4 C14 1.341(3) . ?
N4 C10 1.345(3) . ?
N1 C4 1.462(3) . ?
N1 C1 1.442(2) . ?
N1 C9 1.455(3) . ?
N3 C3 1.434(3) . ?
N3 C7 1.447(3) . ?
N3 C8 1.451(3) . ?
N2 C2 1.438(3) . ?
N2 C5 1.447(3) . ?
N2 C6 1.457(3) . ?
C4 H4A 0.9900 . ?
C4 H4B 0.9900 . ?
C4 C5 1.534(3) . ?
C3 H3A 0.9900 . ?
C3 H3B 0.9900 . ?
C7 H7A 0.9900 . ?
C7 H7B 0.9900 . ?
C7 C6 1.539(3) . ?
C1 H1A 0.9900 . ?
C1 H1B 0.9900 . ?
C2 H2A 0.9900 . ?
C2 H2B 0.9900 . ?
C5 H5A 0.9900 . ?
C5 H5B 0.9900 . ?
C14 H14 0.9500 . ?
C14 C13 1.389(3) . ?
C9 H9A 0.9900 . ?
C9 H9B 0.9900 . ?
C9 C8 1.538(3) . ?
C10 H10 0.9500 . ?
C10 C11 1.385(3) . ?
C6 H6A 0.9900 . ?
C6 H6B 0.9900 . ?
C8 H8A 0.9900 . ?
C8 H8B 0.9900 . ?
C11 H11 0.9500 . ?
C11 C12 1.382(4) . ?
C12 H12 0.9500 . ?
C12 C13 1.383(3) . ?
C13 H13 0.9500 . ?

loop_
_geom_torsion_atom_site_label_1
_geom_torsion_atom_site_label_2
_geom_torsion_atom_site_label_3
_geom_torsion_atom_site_label_4
_geom_torsion
_geom_torsion_site_symmetry_1
_geom_torsion_site_symmetry_2
_geom_torsion_site_symmetry_3
_geom_torsion_site_symmetry_4
_geom_torsion_publ_flag
Pd1 P1 C3 N3 169.61(13) . . . . ?
Pd1 P1 C1 N1 171.48(13) . . . . ?
Pd1 P1 C2 N2 168.30(12) . . . . ?
Pd1 N4 C14 C13 -173.83(16) . . . . ?
Pd1 N4 C10 C11 174.38(18) . . . . ?
N4 C14 C13 C12 -0.5(3) . . . . ?
N4 C10 C11 C12 -0.7(4) . . . . ?
N1 C4 C5 N2 -55.0(2) . . . . ?
N1 C9 C8 N3 -53.0(3) . . . . ?
N3 C7 C6 N2 -45.8(3) . . . . ?
C4 N1 C1 P1 81.5(2) . . . . ?
C4 N1 C9 C8 -54.9(2) . . . . ?
C3 P1 C1 N1 42.77(18) . . . . ?
C3 P1 C2 N2 -64.36(16) . . . . ?
C3 N3 C7 C6 93.9(2) . . . . ?
C3 N3 C8 C9 -32.6(3) . . . . ?
C7 N3 C3 P1 -71.7(2) . . . . ?
C7 N3 C8 C9 124.2(2) . . . . ?
C1 P1 C3 N3 -63.71(18) . . . . ?
C1 P1 C2 N2 45.85(17) . . . . ?
C1 N1 C4 C5 -25.6(3) . . . . ?
C1 N1 C9 C8 94.8(2) . . . . ?
C2 P1 C3 N3 45.58(18) . . . . ?
C2 P1 C1 N1 -67.36(17) . . . . ?
C2 N2 C5 C4 94.2(2) . . . . ?
C2 N2 C6 C7 -36.2(3) . . . . ?
C5 N2 C2 P1 -68.5(2) . . . . ?
C5 N2 C6 C7 117.2(2) . . . . ?
C14 N4 C10 C11 0.9(3) . . . . ?
C9 N1 C4 C5 122.99(18) . . . . ?
C9 N1 C1 P1 -67.0(2) . . . . ?
C10 N4 C14 C13 -0.2(3) . . . . ?
C10 C11 C12 C13 -0.1(3) . . . . ?
C6 N2 C2 P1 85.0(2) . . . . ?
C6 N2 C5 C4 -59.6(3) . . . . ?
C8 N3 C3 P1 85.3(2) . . . . ?
C8 N3 C7 C6 -63.6(2) . . . . ?
C11 C12 C13 C14 0.7(3) . . . . ?

loop_
_exptl_oxdiff_crystal_face_indexfrac_h
_exptl_oxdiff_crystal_face_indexfrac_k
_exptl_oxdiff_crystal_face_indexfrac_l
_exptl_oxdiff_crystal_face_x
_exptl_oxdiff_crystal_face_y
_exptl_oxdiff_crystal_face_z
-0.8399 -5.6400 8.2619 -0.1169 -0.4852 0.8665
-4.5746 1.7723 10.1862 0.1209 0.5081 0.8528
-4.2755 6.5559 4.2707 0.2273 0.9500 0.2139
0.3754 6.1067 -7.5349 0.1359 0.5646 -0.8141
4.7693 -4.9607 -7.2843 -0.1987 -0.8316 -0.5186
0.3977 -1.3302 11.6625 0.3629 -0.0860 0.9278
9.1521 2.5966 2.8427 0.9598 -0.2300 -0.1612
0.3081 1.5508 -11.6060 -0.2935 0.0693 -0.9535
-9.2966 -2.8707 -1.0229 -0.9230 0.2213 0.3148
